data_7160913
loop_
_publ_author_name
'Ju, Dongyuan'
'Wang, Binggang'
'Kang, Jiaao'
'Hu, Kewei'
'Song, Zhiguang'

_publ_section_title
;
 Asymmetric synthesis of isoindolines via a palladium-catalyzed
 enantioselective intramolecular oxidative aminoacetoxylation reaction
;
_journal_name_full 'Organic &amp; Biomolecular Chemistry'
_journal_paper_doi 10.1039/D5OB01595B
_journal_year 2025
_chemical_formula_moiety 'C24 H23 N O4 S'
_chemical_formula_sum 'C24 H23 N O4 S'
_chemical_formula_weight 421.49
_space_group_crystal_system monoclinic
_space_group_IT_number 14
_space_group_name_Hall '-P 2ybc'
_space_group_name_H-M_alt 'P 1 21/c 1'
_atom_sites_solution_hydrogens geom
_audit_creation_method SHELXL-2019/2
_audit_update_record
;
2025-03-14 deposited with the CCDC.	2025-11-26 downloaded from the CCDC.
;
_cell_angle_alpha 90
_cell_angle_beta 116.759(3)
_cell_angle_gamma 90
_cell_formula_units_Z 4
_cell_length_a 17.209(2)
_cell_length_b 8.9721(7)
_cell_length_c 15.6404(15)
_cell_measurement_reflns_used 15030
_cell_measurement_temperature 200(2)
_cell_measurement_theta_max 25.457
_cell_measurement_theta_min 2.605
_cell_volume 2156.3(4)
_computing_structure_refinement 'SHELXL-2019/2 (Sheldrick, 2019)'
_diffrn_ambient_temperature 200(2)
_diffrn_detector_area_resol_mean '100 cm'
_diffrn_measured_fraction_theta_full 0.978
_diffrn_measured_fraction_theta_max 0.975
_diffrn_measurement_device_type 'CCD area detector'
_diffrn_measurement_method 'phi and omega scans'
_diffrn_radiation_type MoK\a
_diffrn_radiation_wavelength 0.71073
_diffrn_reflns_av_R_equivalents 0.0173
_diffrn_reflns_av_unetI/netI 0.0155
_diffrn_reflns_Laue_measured_fraction_full 0.978
_diffrn_reflns_Laue_measured_fraction_max 0.975
_diffrn_reflns_limit_h_max 16
_diffrn_reflns_limit_h_min -20
_diffrn_reflns_limit_k_max 10
_diffrn_reflns_limit_k_min -10
_diffrn_reflns_limit_l_max 18
_diffrn_reflns_limit_l_min -18
_diffrn_reflns_number 15030
_diffrn_reflns_point_group_measured_fraction_full 0.978
_diffrn_reflns_point_group_measured_fraction_max 0.975
_diffrn_reflns_theta_full 25.242
_diffrn_reflns_theta_max 25.457
_diffrn_reflns_theta_min 2.605
_diffrn_source 'fine-focus sealed tube'
_exptl_absorpt_coefficient_mu 0.180
_exptl_absorpt_correction_T_max 0.9814
_exptl_absorpt_correction_T_min 0.9686
_exptl_absorpt_correction_type empirical
_exptl_absorpt_process_details SADABS
_exptl_crystal_colour colourless
_exptl_crystal_density_diffrn 1.298
_exptl_crystal_description block
_exptl_crystal_F_000 888
_exptl_crystal_size_max 0.25
_exptl_crystal_size_mid 0.22
_exptl_crystal_size_min 0.21
_refine_diff_density_max 0.254
_refine_diff_density_min -0.283
_refine_diff_density_rms 0.035
_refine_ls_extinction_method none
_refine_ls_goodness_of_fit_ref 1.048
_refine_ls_hydrogen_treatment constr
_refine_ls_matrix_type full
_refine_ls_number_parameters 280
_refine_ls_number_reflns 3890
_refine_ls_number_restraints 0
_refine_ls_restrained_S_all 1.048
_refine_ls_R_factor_all 0.0402
_refine_ls_R_factor_gt 0.0371
_refine_ls_shift/su_max 0.000
_refine_ls_shift/su_mean 0.000
_refine_ls_structure_factor_coef Fsqd
_refine_ls_weighting_details 'w=1/[\s^2^(Fo^2^)+(0.0524P)^2^+0.8560P] where P=(Fo^2^+2Fc^2^)/3'
_refine_ls_weighting_scheme calc
_refine_ls_wR_factor_gt 0.1002
_refine_ls_wR_factor_ref 0.1035
_reflns_Friedel_coverage 0.000
_reflns_number_gt 3579
_reflns_number_total 3890
_reflns_threshold_expression 'I > 2\s(I)'
_cod_data_source_file d5ob01595b2.cif
_cod_data_source_block sad
_cod_original_cell_volume 2156.2(4)
_cod_original_sg_symbol_H-M 'P 21/c'
_cod_database_code 7160913
_shelx_shelxl_version_number 2019/2
_shelx_space_group_comment
;
The symmetry employed for this shelxl refinement is uniquely defined
by the following loop, which should always be used as a source of
symmetry information in preference to the above space-group names.
They are only intended as comments.
;

loop_
_space_group_symop_operation_xyz
'x, y, z'
'-x, y+1/2, -z+1/2'
'-x, -y, -z'
'x, -y-1/2, z-1/2'

loop_
_atom_site_label
_atom_site_type_symbol
_atom_site_fract_x
_atom_site_fract_y
_atom_site_fract_z
_atom_site_U_iso_or_equiv
_atom_site_adp_type
_atom_site_occupancy
_atom_site_site_symmetry_order
_atom_site_calc_flag
_atom_site_refinement_flags_posn
_atom_site_refinement_flags_adp
_atom_site_refinement_flags_occupancy
_atom_site_disorder_assembly
_atom_site_disorder_group
S1 S 0.29440(2) 0.20361(4) 0.50482(3) 0.03301(13) Uani 1 1 d . . . . .
O1 O 0.34005(8) 0.22737(13) 0.44906(8) 0.0459(3) Uani 1 1 d . . . . .
O2 O 0.25061(8) 0.06589(11) 0.49863(8) 0.0441(3) Uani 1 1 d . . . . .
O3 O 0.24889(8) 0.68453(11) 0.36568(9) 0.0416(3) Uani 1 1 d . . . . .
O4 O 0.3277(2) 0.6286(3) 0.2917(3) 0.0709(8) Uani 0.6 1 d . . P A 1
O4' O 0.3684(3) 0.6218(5) 0.3609(4) 0.0721(12) Uani 0.4 1 d . . P A 2
N1 N 0.21969(8) 0.33275(13) 0.47292(9) 0.0317(3) Uani 1 1 d . . . . .
C1 C 0.36759(9) 0.23543(16) 0.62521(11) 0.0326(3) Uani 1 1 d . . . . .
C2 C 0.44120(11) 0.3211(2) 0.64842(13) 0.0478(4) Uani 1 1 d . . . . .
H2 H 0.454018 0.359320 0.599543 0.057 Uiso 1 1 calc R U . . .
C3 C 0.49563(12) 0.3502(2) 0.74323(15) 0.0574(5) Uani 1 1 d . . . . .
H3 H 0.546277 0.408818 0.759235 0.069 Uiso 1 1 calc R U . . .
C4 C 0.47844(11) 0.2962(2) 0.81578(13) 0.0461(4) Uani 1 1 d . . . . .
C5 C 0.40563(11) 0.2076(2) 0.79109(12) 0.0436(4) Uani 1 1 d . . . . .
H5 H 0.393480 0.167722 0.840067 0.052 Uiso 1 1 calc R U . . .
C6 C 0.35050(10) 0.17615(18) 0.69674(11) 0.0382(3) Uani 1 1 d . . . . .
H6 H 0.301096 0.114262 0.680850 0.046 Uiso 1 1 calc R U . . .
C7 C 0.53719(14) 0.3301(3) 0.91939(15) 0.0713(6) Uani 1 1 d . . . . .
H7A H 0.514237 0.282240 0.959636 0.107 Uiso 1 1 calc R U . . .
H7B H 0.595726 0.291960 0.936528 0.107 Uiso 1 1 calc R U . . .
H7C H 0.539861 0.438145 0.929468 0.107 Uiso 1 1 calc R U . . .
C8 C 0.24689(9) 0.48929(15) 0.46988(10) 0.0302(3) Uani 1 1 d . . . . .
H8 H 0.311118 0.497839 0.510753 0.036 Uiso 1 1 calc R U . . .
C9 C 0.20069(9) 0.57433(16) 0.51629(10) 0.0310(3) Uani 1 1 d . . . . .
C10 C 0.14965(9) 0.48064(17) 0.53986(10) 0.0332(3) Uani 1 1 d . . . . .
C11 C 0.15425(10) 0.32370(17) 0.50995(12) 0.0386(3) Uani 1 1 d . . . . .
H11A H 0.173408 0.254600 0.565056 0.046 Uiso 1 1 calc R U . . .
H11B H 0.097149 0.290322 0.459451 0.046 Uiso 1 1 calc R U . . .
C12 C 0.20702(11) 0.72524(17) 0.53845(11) 0.0397(4) Uani 1 1 d . . . . .
H12 H 0.242285 0.789637 0.522382 0.048 Uiso 1 1 calc R U . . .
C13 C 0.16050(12) 0.7790(2) 0.58460(12) 0.0472(4) Uani 1 1 d . . . . .
H13 H 0.163867 0.881918 0.600205 0.057 Uiso 1 1 calc R U . . .
C14 C 0.10922(11) 0.6860(2) 0.60843(12) 0.0491(4) Uani 1 1 d . . . . .
H14 H 0.077944 0.725383 0.640203 0.059 Uiso 1 1 calc R U . . .
C15 C 0.10317(10) 0.5353(2) 0.58620(11) 0.0430(4) Uani 1 1 d . . . . .
H15 H 0.067956 0.470947 0.602355 0.052 Uiso 1 1 calc R U . . .
C16 C 0.22580(10) 0.52845(15) 0.36595(10) 0.0327(3) Uani 1 1 d . . . . .
H16 H 0.264168 0.467070 0.347178 0.039 Uiso 1 1 calc R U . . .
C17 C 0.13344(10) 0.50726(15) 0.29157(10) 0.0327(3) Uani 1 1 d . . . . .
C18 C 0.11581(11) 0.40740(17) 0.21684(12) 0.0405(4) Uani 1 1 d . . . . .
H18 H 0.161617 0.348866 0.216364 0.049 Uiso 1 1 calc R U . . .
C19 C 0.03294(12) 0.39259(19) 0.14381(12) 0.0482(4) Uani 1 1 d . . . . .
H19 H 0.022012 0.324669 0.093055 0.058 Uiso 1 1 calc R U . . .
C20 C -0.03461(12) 0.47606(19) 0.14384(12) 0.0464(4) Uani 1 1 d . . . . .
H20 H -0.091874 0.465659 0.093367 0.056 Uiso 1 1 calc R U . . .
C21 C -0.01818(11) 0.5743(2) 0.21758(12) 0.0471(4) Uani 1 1 d . . . . .
H21 H -0.064463 0.631055 0.218366 0.057 Uiso 1 1 calc R U . . .
C22 C 0.06549(11) 0.59094(18) 0.29070(11) 0.0411(4) Uani 1 1 d . . . . .
H22 H 0.076317 0.660370 0.340673 0.049 Uiso 1 1 calc R U . . .
C23 C 0.30700(12) 0.71838(19) 0.33589(14) 0.0488(4) Uani 1 1 d . . . . .
C24 C 0.31739(13) 0.8813(2) 0.32749(13) 0.0527(5) Uani 1 1 d . . . . .
H24A H 0.297180 0.934951 0.368331 0.079 Uiso 1 1 calc R U . . .
H24B H 0.378890 0.904270 0.347853 0.079 Uiso 1 1 calc R U . . .
H24C H 0.282953 0.912225 0.260764 0.079 Uiso 1 1 calc R U . . .

loop_
_atom_site_aniso_label
_atom_site_aniso_U_11
_atom_site_aniso_U_22
_atom_site_aniso_U_33
_atom_site_aniso_U_23
_atom_site_aniso_U_13
_atom_site_aniso_U_12
S1 0.0444(2) 0.0230(2) 0.0375(2) 0.00142(13) 0.02358(17) 0.00367(13)
O1 0.0629(7) 0.0419(6) 0.0483(7) 0.0060(5) 0.0388(6) 0.0126(5)
O2 0.0602(7) 0.0229(5) 0.0476(6) -0.0016(4) 0.0229(6) -0.0024(5)
O3 0.0562(7) 0.0247(5) 0.0599(7) 0.0021(5) 0.0404(6) -0.0021(5)
O4 0.100(2) 0.0453(14) 0.113(2) -0.0021(17) 0.089(2) -0.0037(15)
O4' 0.053(2) 0.053(2) 0.130(4) -0.016(3) 0.058(3) -0.0118(19)
N1 0.0377(6) 0.0228(6) 0.0388(6) 0.0030(5) 0.0210(5) 0.0001(5)
C1 0.0341(7) 0.0275(7) 0.0418(8) 0.0042(6) 0.0221(6) 0.0036(6)
C2 0.0406(9) 0.0554(10) 0.0526(10) 0.0105(8) 0.0256(8) -0.0066(7)
C3 0.0379(8) 0.0678(12) 0.0613(11) 0.0037(9) 0.0178(8) -0.0181(9)
C4 0.0367(8) 0.0519(10) 0.0471(9) -0.0032(7) 0.0165(7) -0.0010(7)
C5 0.0431(9) 0.0536(10) 0.0407(9) 0.0015(7) 0.0246(7) -0.0019(7)
C6 0.0371(8) 0.0395(8) 0.0426(8) 0.0015(7) 0.0222(7) -0.0054(6)
C7 0.0539(11) 0.0912(17) 0.0529(12) -0.0092(11) 0.0100(9) -0.0123(11)
C8 0.0339(7) 0.0222(6) 0.0368(7) 0.0015(5) 0.0179(6) 0.0000(5)
C9 0.0351(7) 0.0292(7) 0.0271(6) 0.0003(5) 0.0124(6) 0.0029(6)
C10 0.0304(7) 0.0363(8) 0.0305(7) 0.0007(6) 0.0117(6) 0.0021(6)
C11 0.0376(8) 0.0332(8) 0.0514(9) 0.0011(7) 0.0257(7) -0.0030(6)
C12 0.0501(9) 0.0304(8) 0.0353(8) -0.0026(6) 0.0164(7) 0.0015(6)
C13 0.0574(10) 0.0416(9) 0.0383(9) -0.0097(7) 0.0178(8) 0.0091(8)
C14 0.0476(9) 0.0632(11) 0.0369(8) -0.0093(8) 0.0194(7) 0.0138(8)
C15 0.0362(8) 0.0577(10) 0.0373(8) -0.0013(7) 0.0185(7) 0.0022(7)
C16 0.0429(8) 0.0224(7) 0.0425(8) 0.0021(6) 0.0278(7) 0.0007(6)
C17 0.0457(8) 0.0248(7) 0.0344(7) 0.0053(5) 0.0239(6) 0.0011(6)
C18 0.0522(9) 0.0311(8) 0.0473(9) -0.0026(6) 0.0305(8) -0.0007(7)
C19 0.0629(11) 0.0385(9) 0.0443(9) -0.0078(7) 0.0251(8) -0.0059(8)
C20 0.0493(9) 0.0410(9) 0.0432(9) 0.0048(7) 0.0159(7) -0.0021(7)
C21 0.0488(9) 0.0471(9) 0.0449(9) 0.0061(7) 0.0206(8) 0.0118(8)
C22 0.0503(9) 0.0391(8) 0.0355(8) 0.0005(6) 0.0208(7) 0.0088(7)
C23 0.0548(10) 0.0389(9) 0.0678(12) -0.0063(8) 0.0411(9) -0.0118(8)
C24 0.0690(11) 0.0425(10) 0.0514(10) -0.0037(8) 0.0313(9) -0.0222(9)

loop_
_atom_type_symbol
_atom_type_description
_atom_type_scat_dispersion_real
_atom_type_scat_dispersion_imag
_atom_type_scat_source
C C 0.0033 0.0016 'International Tables Vol C Tables 4.2.6.8 and 6.1.1.4'
H H 0.0000 0.0000 'International Tables Vol C Tables 4.2.6.8 and 6.1.1.4'
N N 0.0061 0.0033 'International Tables Vol C Tables 4.2.6.8 and 6.1.1.4'
O O 0.0106 0.0060 'International Tables Vol C Tables 4.2.6.8 and 6.1.1.4'
S S 0.1246 0.1234 'International Tables Vol C Tables 4.2.6.8 and 6.1.1.4'

loop_
_geom_angle_atom_site_label_1
_geom_angle_atom_site_label_2
_geom_angle_atom_site_label_3
_geom_angle
_geom_angle_site_symmetry_1
_geom_angle_site_symmetry_3
_geom_angle_publ_flag
O2 S1 O1 120.42(7) . . ?
O2 S1 N1 105.93(7) . . ?
O1 S1 N1 106.34(6) . . ?
O2 S1 C1 108.40(7) . . ?
O1 S1 C1 107.74(7) . . ?
N1 S1 C1 107.37(7) . . ?
C23 O3 C16 118.37(12) . . ?
C11 N1 C8 111.68(11) . . ?
C11 N1 S1 118.28(10) . . ?
C8 N1 S1 117.63(9) . . ?
C2 C1 C6 120.26(15) . . ?
C2 C1 S1 120.15(12) . . ?
C6 C1 S1 119.58(12) . . ?
C3 C2 C1 119.13(15) . . ?
C3 C2 H2 120.4 . . ?
C1 C2 H2 120.4 . . ?
C2 C3 C4 121.63(16) . . ?
C2 C3 H3 119.2 . . ?
C4 C3 H3 119.2 . . ?
C3 C4 C5 118.28(16) . . ?
C3 C4 C7 121.63(17) . . ?
C5 C4 C7 120.09(17) . . ?
C6 C5 C4 121.13(15) . . ?
C6 C5 H5 119.4 . . ?
C4 C5 H5 119.4 . . ?
C5 C6 C1 119.52(15) . . ?
C5 C6 H6 120.2 . . ?
C1 C6 H6 120.2 . . ?
C4 C7 H7A 109.5 . . ?
C4 C7 H7B 109.5 . . ?
H7A C7 H7B 109.5 . . ?
C4 C7 H7C 109.5 . . ?
H7A C7 H7C 109.5 . . ?
H7B C7 H7C 109.5 . . ?
N1 C8 C9 102.78(11) . . ?
N1 C8 C16 108.75(11) . . ?
C9 C8 C16 118.02(12) . . ?
N1 C8 H8 109.0 . . ?
C9 C8 H8 109.0 . . ?
C16 C8 H8 109.0 . . ?
C10 C9 C12 120.97(14) . . ?
C10 C9 C8 110.99(12) . . ?
C12 C9 C8 128.00(14) . . ?
C9 C10 C15 120.64(14) . . ?
C9 C10 C11 111.08(13) . . ?
C15 C10 C11 128.27(14) . . ?
N1 C11 C10 103.12(11) . . ?
N1 C11 H11A 111.1 . . ?
C10 C11 H11A 111.1 . . ?
N1 C11 H11B 111.1 . . ?
C10 C11 H11B 111.1 . . ?
H11A C11 H11B 109.1 . . ?
C13 C12 C9 118.10(16) . . ?
C13 C12 H12 121.0 . . ?
C9 C12 H12 121.0 . . ?
C14 C13 C12 121.30(16) . . ?
C14 C13 H13 119.3 . . ?
C12 C13 H13 119.3 . . ?
C13 C14 C15 120.37(15) . . ?
C13 C14 H14 119.8 . . ?
C15 C14 H14 119.8 . . ?
C14 C15 C10 118.62(16) . . ?
C14 C15 H15 120.7 . . ?
C10 C15 H15 120.7 . . ?
O3 C16 C17 108.35(11) . . ?
O3 C16 C8 106.73(11) . . ?
C17 C16 C8 117.00(11) . . ?
O3 C16 H16 108.2 . . ?
C17 C16 H16 108.2 . . ?
C8 C16 H16 108.2 . . ?
C22 C17 C18 118.46(15) . . ?
C22 C17 C16 122.29(13) . . ?
C18 C17 C16 119.10(13) . . ?
C19 C18 C17 120.78(15) . . ?
C19 C18 H18 119.6 . . ?
C17 C18 H18 119.6 . . ?
C18 C19 C20 120.34(16) . . ?
C18 C19 H19 119.8 . . ?
C20 C19 H19 119.8 . . ?
C21 C20 C19 119.45(16) . . ?
C21 C20 H20 120.3 . . ?
C19 C20 H20 120.3 . . ?
C20 C21 C22 120.38(16) . . ?
C20 C21 H21 119.8 . . ?
C22 C21 H21 119.8 . . ?
C17 C22 C21 120.58(15) . . ?
C17 C22 H22 119.7 . . ?
C21 C22 H22 119.7 . . ?
O4 C23 O3 120.87(19) . . ?
O4' C23 O3 112.9(3) . . ?
O4 C23 C24 121.65(19) . . ?
O4' C23 C24 125.1(2) . . ?
O3 C23 C24 113.55(15) . . ?
C23 C24 H24A 109.5 . . ?
C23 C24 H24B 109.5 . . ?
H24A C24 H24B 109.5 . . ?
C23 C24 H24C 109.5 . . ?
H24A C24 H24C 109.5 . . ?
H24B C24 H24C 109.5 . . ?

loop_
_geom_bond_atom_site_label_1
_geom_bond_atom_site_label_2
_geom_bond_distance
_geom_bond_site_symmetry_2
_geom_bond_publ_flag
S1 O2 1.4277(11) . ?
S1 O1 1.4283(11) . ?
S1 N1 1.6330(12) . ?
S1 C1 1.7543(16) . ?
O3 C23 1.3148(19) . ?
O3 C16 1.4562(16) . ?
O4 C23 1.214(3) . ?
O4' C23 1.284(5) . ?
N1 C11 1.4824(19) . ?
N1 C8 1.4879(17) . ?
C1 C2 1.383(2) . ?
C1 C6 1.385(2) . ?
C2 C3 1.376(3) . ?
C2 H2 0.9500 . ?
C3 C4 1.383(3) . ?
C3 H3 0.9500 . ?
C4 C5 1.384(2) . ?
C4 C7 1.505(3) . ?
C5 C6 1.377(2) . ?
C5 H5 0.9500 . ?
C6 H6 0.9500 . ?
C7 H7A 0.9800 . ?
C7 H7B 0.9800 . ?
C7 H7C 0.9800 . ?
C8 C9 1.5035(19) . ?
C8 C16 1.538(2) . ?
C8 H8 1.0000 . ?
C9 C10 1.380(2) . ?
C9 C12 1.390(2) . ?
C10 C15 1.388(2) . ?
C10 C11 1.497(2) . ?
C11 H11A 0.9900 . ?
C11 H11B 0.9900 . ?
C12 C13 1.384(2) . ?
C12 H12 0.9500 . ?
C13 C14 1.382(3) . ?
C13 H13 0.9500 . ?
C14 C15 1.388(3) . ?
C14 H14 0.9500 . ?
C15 H15 0.9500 . ?
C16 C17 1.500(2) . ?
C16 H16 1.0000 . ?
C17 C22 1.384(2) . ?
C17 C18 1.393(2) . ?
C18 C19 1.375(2) . ?
C18 H18 0.9500 . ?
C19 C20 1.383(3) . ?
C19 H19 0.9500 . ?
C20 C21 1.376(3) . ?
C20 H20 0.9500 . ?
C21 C22 1.386(2) . ?
C21 H21 0.9500 . ?
C22 H22 0.9500 . ?
C23 C24 1.486(2) . ?
C24 H24A 0.9800 . ?
C24 H24B 0.9800 . ?
C24 H24C 0.9800 . ?
